data_7100152
loop_
_publ_author_name
'T. C. W. Mak'
'Xu-Dong Chen'

_publ_section_title
;
Order of coordinating ability of polyatomic monoanions
established from their interaction with a disilver(I) metallacyclophane
skeleton
;
_journal_name_full 'Chemical Communications'
_journal_paper_doi 10.1039/b505919d
_journal_year 2005
_chemical_formula_sum 'C11 H8 Ag B F4 N2 O'
_chemical_formula_weight 378.87
_space_group_IT_number 61
_symmetry_cell_setting orthorhombic
_symmetry_space_group_name_Hall '-P 2ac 2ab'
_symmetry_space_group_name_H-M 'P b c a'
_cell_angle_alpha 90.00
_cell_angle_beta 90.00
_cell_angle_gamma 90.00
_cell_formula_units_Z 8
_cell_length_a 7.8368(4)
_cell_length_b 15.0948(7)
_cell_length_c 20.6056(10)
_cell_measurement_temperature 293(2)
_cell_volume 2437.5(2)
_diffrn_ambient_temperature 293(2)
_exptl_crystal_density_diffrn 2.065
_cod_depositor_comments
;
The following automatic conversions were performed:
'_symmetry_cell_setting' value 'Orthorhombic' changed to 'orthorhombic'
according to '/home/saulius/struct/CIF-dictionaries/cif_core.dic'
dictionary named 'cif_core.dic' version 2.4.1 from 2010-06-29.

Automatic conversion script
Id: cif_fix_enum 1527 2010-12-29 10:47:43Z saulius 
;
_cod_database_code 7100152

loop_
_symmetry_equiv_pos_as_xyz
'x, y, z'
'-x+1/2, -y, z+1/2'
'-x, y+1/2, -z+1/2'
'x+1/2, -y+1/2, -z'
'-x, -y, -z'
'x-1/2, y, -z-1/2'
'x, -y-1/2, z-1/2'
'-x-1/2, y-1/2, z'

loop_
_atom_site_label
_atom_site_type_symbol
_atom_site_fract_x
_atom_site_fract_y
_atom_site_fract_z
_atom_site_U_iso_or_equiv
_atom_site_adp_type
_atom_site_occupancy
_atom_site_symmetry_multiplicity
_atom_site_calc_flag
_atom_site_refinement_flags
_atom_site_disorder_assembly
_atom_site_disorder_group
O1 O 0.2707(7) 0.4438(3) 0.2628(2) 0.0566(13) Uani 1 1 d . . .
Ag1 Ag 0.44803(7) 0.33118(3) 0.45388(2) 0.0442(2) Uani 1 1 d . . .
N1 N 0.4848(6) 0.2824(3) 0.3533(2) 0.0317(10) Uani 1 1 d . . .
N2 N 0.5099(6) 0.5950(3) 0.4566(2) 0.0337(11) Uani 1 1 d . . .
C1 C 0.5436(9) 0.1990(4) 0.3469(3) 0.0456(15) Uani 1 1 d . . .
H1A H 0.5755 0.1685 0.3842 0.055 Uiso 1 1 calc R . .
C2 C 0.5587(10) 0.1569(4) 0.2889(4) 0.0543(18) Uani 1 1 d . . .
H2A H 0.5994 0.0991 0.2870 0.065 Uiso 1 1 calc R . .
C3 C 0.5134(10) 0.2006(5) 0.2333(3) 0.0567(19) Uani 1 1 d . . .
H3A H 0.5248 0.1735 0.1930 0.068 Uiso 1 1 calc R . .
C4 C 0.4504(9) 0.2857(4) 0.2381(3) 0.0465(16) Uani 1 1 d . . .
H4A H 0.4164 0.3164 0.2012 0.056 Uiso 1 1 calc R . .
C5 C 0.4386(7) 0.3247(4) 0.2990(3) 0.0359(13) Uani 1 1 d . . .
C6 C 0.3698(8) 0.4171(4) 0.3035(2) 0.0344(13) Uani 1 1 d . . .
C7 C 0.6273(8) 0.5445(4) 0.4277(3) 0.0333(12) Uani 1 1 d . . .
H7A H 0.7403 0.5497 0.4411 0.040 Uiso 1 1 calc R . .
C8 C 0.5891(7) 0.4847(4) 0.3790(2) 0.0306(12) Uani 1 1 d . . .
H8A H 0.6743 0.4498 0.3608 0.037 Uiso 1 1 calc R . .
C9 C 0.4213(7) 0.4775(3) 0.3576(2) 0.0281(12) Uani 1 1 d . . .
C10 C 0.3010(7) 0.5321(4) 0.3860(3) 0.0358(13) Uani 1 1 d . . .
H10A H 0.1883 0.5306 0.3720 0.043 Uiso 1 1 calc R . .
C11 C 0.3487(8) 0.5885(4) 0.4349(3) 0.0359(13) Uani 1 1 d . . .
H11A H 0.2655 0.6239 0.4540 0.043 Uiso 1 1 calc R . .
B1 B 0.4962(9) 0.1541(5) 0.5613(3) 0.0371(15) Uani 1 1 d . . .
F1 F 0.6213(6) 0.1934(4) 0.5957(3) 0.0992(18) Uani 1 1 d . . .
F2 F 0.3492(6) 0.2024(3) 0.5627(3) 0.0812(14) Uani 1 1 d . . .
F3 F 0.4615(7) 0.0748(4) 0.5892(4) 0.117(2) Uani 1 1 d . . .
F4 F 0.5504(8) 0.1475(5) 0.4999(2) 0.115(2) Uani 1 1 d . . .

loop_
_atom_site_aniso_label
_atom_site_aniso_U_11
_atom_site_aniso_U_22
_atom_site_aniso_U_33
_atom_site_aniso_U_23
_atom_site_aniso_U_13
_atom_site_aniso_U_12
O1 0.080(4) 0.048(3) 0.042(2) 0.000(2) -0.024(3) 0.006(2)
Ag1 0.0694(4) 0.0367(3) 0.0265(3) -0.00580(18) -0.0023(2) 0.0028(2)
N1 0.034(3) 0.034(3) 0.027(2) -0.0066(19) -0.002(2) -0.001(2)
N2 0.045(3) 0.028(2) 0.028(2) -0.0003(19) 0.005(2) -0.003(2)
C1 0.055(4) 0.037(3) 0.045(4) -0.006(3) -0.002(3) 0.009(3)
C2 0.062(5) 0.034(3) 0.067(5) -0.015(3) 0.009(4) 0.005(3)
C3 0.070(5) 0.051(4) 0.050(4) -0.025(3) 0.019(4) 0.001(4)
C4 0.061(4) 0.053(4) 0.026(3) -0.007(3) 0.001(3) -0.007(3)
C5 0.037(3) 0.034(3) 0.038(3) -0.005(2) 0.000(3) -0.010(3)
C6 0.045(4) 0.034(3) 0.024(3) 0.000(2) -0.007(3) -0.004(3)
C7 0.035(3) 0.035(3) 0.030(3) 0.003(2) 0.001(2) -0.008(3)
C8 0.029(3) 0.033(3) 0.030(3) -0.001(2) 0.008(2) 0.002(2)
C9 0.032(3) 0.026(3) 0.026(3) 0.004(2) -0.003(2) -0.003(2)
C10 0.031(3) 0.037(3) 0.039(3) 0.000(2) -0.006(2) 0.002(2)
C11 0.036(3) 0.035(3) 0.037(3) 0.000(2) 0.008(3) 0.004(3)
B1 0.031(3) 0.042(4) 0.038(4) 0.000(3) -0.001(3) -0.003(3)
F1 0.055(3) 0.152(5) 0.090(4) -0.040(4) -0.011(3) -0.023(3)
F2 0.046(3) 0.072(3) 0.126(4) -0.005(3) 0.005(3) 0.012(2)
F3 0.076(4) 0.076(4) 0.199(7) 0.064(4) 0.005(4) -0.002(3)
F4 0.107(5) 0.188(6) 0.048(3) -0.012(3) 0.025(3) 0.020(4)

loop_
_geom_bond_atom_site_label_1
_geom_bond_atom_site_label_2
_geom_bond_distance
_geom_bond_site_symmetry_2
_geom_bond_publ_flag
O1 C6 1.212(7) . ?
Ag1 N2 2.180(4) 5_666 ?
Ag1 N1 2.217(4) . ?
N1 C5 1.338(7) . ?
N1 C1 1.348(8) . ?
N2 C7 1.335(7) . ?
N2 C11 1.343(8) . ?
N2 Ag1 2.180(4) 5_666 ?
C1 C2 1.358(9) . ?
C2 C3 1.369(10) . ?
C3 C4 1.379(10) . ?
C4 C5 1.390(8) . ?
C5 C6 1.498(8) . ?
C6 C9 1.494(7) . ?
C7 C8 1.384(7) . ?
C8 C9 1.391(8) . ?
C9 C10 1.382(8) . ?
C10 C11 1.372(8) . ?
B1 F4 1.338(8) . ?
B1 F1 1.348(8) . ?
B1 F3 1.356(9) . ?
B1 F2 1.364(8) . ?
